data_2243081
loop_
_publ_author_name
'NizamMohideen, M.'
'Syed Abuthahir, S.'
'Viswanathan, V.'
'Velmurugan, D.'
'Karthik Ananth, M.'

_publ_section_title
;
 The crystal structures and Hirshfeld surface analyses of four
 3,5-diacetyl-2-methyl-2,3-dihydro-1,3,4-thiadiazol-2-yl derivatives
;
_journal_coeditor_code SU5508
_journal_issue 10
_journal_name_full 'Acta Crystallographica Section E'
_journal_page_first 1436
_journal_page_last 1444
_journal_paper_doi 10.1107/S2056989019011915
_journal_volume 75
_journal_year 2019
_chemical_formula_iupac 'C20 H19 N3 O4 S'
_chemical_formula_moiety 'C20 H19 N3 O4 S'
_chemical_formula_sum 'C20 H19 N3 O4 S'
_chemical_formula_weight 397.44
_chemical_name_systematic
;
4-(5-Acetamido-3-acetyl-2-methyl-2,3-dihydro-1,3,4-thiadiazol-2-yl)phenyl
benzoate
;
_space_group_crystal_system triclinic
_space_group_IT_number 2
_space_group_name_Hall '-P 1'
_space_group_name_H-M_alt 'P -1'
_symmetry_space_group_name_Hall '-P 1'
_symmetry_space_group_name_H-M 'P -1'
_atom_sites_solution_hydrogens mixed
_atom_sites_solution_primary direct
_atom_sites_solution_secondary difmap
_audit_creation_method SHELXL-2018/3
_cell_angle_alpha 110.4470(10)
_cell_angle_beta 96.854(2)
_cell_angle_gamma 93.3700(10)
_cell_formula_units_Z 4
_cell_length_a 6.75590(10)
_cell_length_b 16.9258(2)
_cell_length_c 19.0611(3)
_cell_measurement_reflns_used 7061
_cell_measurement_temperature 293(2)
_cell_measurement_theta_max 25.000
_cell_measurement_theta_min 1.153
_cell_volume 2015.84(5)
_computing_cell_refinement
;
APEX2 (Bruker, 2008)
;
_computing_data_collection
;
APEX2 (Bruker, 2008)
;
_computing_data_reduction
;
SAINT (Bruker, 2008)
;
_computing_molecular_graphics
;
ORTEP-3 for Windows (Farrugia, 2012) and Mercury (Macrae <i>et al.</i>,
2008)
;
_computing_publication_material
;
WinGX (Farrugia, 2012), publCIF (Westrip, 2010) and PLATON
(Spek, 2009)
;
_computing_structure_refinement
;
SHELXL-2018/3 (Sheldrick, 2015)
;
_computing_structure_solution
;
SHELXS-2018/3 (Sheldrick, 2008)
;
_diffrn_ambient_temperature 293(2)
_diffrn_measured_fraction_theta_full 0.998
_diffrn_measured_fraction_theta_max 0.998
_diffrn_measurement_device_type 'Bruker Kappa APEXII CCD'
_diffrn_measurement_method '\w and \f scans'
_diffrn_radiation_type MoK\a
_diffrn_radiation_wavelength 0.71073
_diffrn_reflns_av_R_equivalents 0.0293
_diffrn_reflns_av_unetI/netI 0.0306
_diffrn_reflns_limit_h_max 8
_diffrn_reflns_limit_h_min -8
_diffrn_reflns_limit_k_max 20
_diffrn_reflns_limit_k_min -17
_diffrn_reflns_limit_l_max 22
_diffrn_reflns_limit_l_min -22
_diffrn_reflns_number 27547
_diffrn_reflns_theta_full 25.000
_diffrn_reflns_theta_max 25.000
_diffrn_reflns_theta_min 1.153
_exptl_absorpt_coefficient_mu 0.191
_exptl_absorpt_correction_T_max 0.763
_exptl_absorpt_correction_T_min 0.648
_exptl_absorpt_correction_type multi-scan
_exptl_absorpt_process_details
;
(<i>SADABS</i>; Bruker, 2008)
;
_exptl_crystal_colour Colourless
_exptl_crystal_density_diffrn 1.310
_exptl_crystal_description Block
_exptl_crystal_F_000 832
_exptl_crystal_size_max 0.300
_exptl_crystal_size_mid 0.250
_exptl_crystal_size_min 0.200
_refine_diff_density_max 0.383
_refine_diff_density_min -0.562
_refine_ls_extinction_method none
_refine_ls_goodness_of_fit_ref 0.830
_refine_ls_hydrogen_treatment mixed
_refine_ls_matrix_type full
_refine_ls_number_parameters 635
_refine_ls_number_reflns 7061
_refine_ls_number_restraints 523
_refine_ls_restrained_S_all 0.838
_refine_ls_R_factor_all 0.0877
_refine_ls_R_factor_gt 0.0596
_refine_ls_shift/su_max 0.000
_refine_ls_shift/su_mean 0.000
_refine_ls_structure_factor_coef Fsqd
_refine_ls_weighting_details 'w=1/[\s^2^(Fo^2^)+(0.1730P)^2^+1.4455P] where P=(Fo^2^+2Fc^2^)/3'
_refine_ls_weighting_scheme calc
_refine_ls_wR_factor_gt 0.1840
_refine_ls_wR_factor_ref 0.2256
_reflns_number_gt 4821
_reflns_number_total 7061
_reflns_threshold_expression 'I > 2\s(I)'
_cod_data_source_file su5508sup1.cif
_cod_data_source_block I
_cod_database_code 2243081
_shelx_space_group_comment
;
The symmetry employed for this shelxl refinement is uniquely defined
by the following loop, which should always be used as a source of
symmetry information in preference to the above space-group names.
They are only intended as comments.
;
_shelx_estimated_absorpt_t_min 0.945
_shelx_estimated_absorpt_t_max 0.963

loop_
_space_group_symop_operation_xyz
'x, y, z'
'-x, -y, -z'

loop_
_atom_site_type_symbol
_atom_site_label
_atom_site_fract_x
_atom_site_fract_y
_atom_site_fract_z
_atom_site_U_iso_or_equiv
_atom_site_adp_type
_atom_site_calc_flag
_atom_site_occupancy
_atom_site_disorder_assembly
_atom_site_disorder_group
C C1A 0.2219(6) 0.4068(2) 0.0385(2) 0.0656(9) Uani d 1 . .
H H1A1 0.177958 0.462086 0.058777 0.098 Uiso calc 1 . .
H H1A2 0.184605 0.384459 -0.015565 0.098 Uiso calc 1 . .
H H1A3 0.364971 0.410730 0.050786 0.098 Uiso calc 1 . .
C C2A 0.1252(5) 0.34900(19) 0.07183(18) 0.0543(8) Uani d 1 . .
C C6A 0.0955(5) 0.20448(19) 0.08168(18) 0.0520(7) Uani d 1 . .
C C3A 0.3164(4) 0.16342(18) -0.02111(17) 0.0491(7) Uani d 1 . .
C C4A 0.4572(5) 0.0414(2) -0.10248(19) 0.0609(9) Uani d 1 . .
C C5A 0.6199(7) 0.0180(2) -0.1495(2) 0.0814(11) Uani d 1 . .
H H5A1 0.746604 0.029517 -0.117187 0.122 Uiso calc 1 . .
H H5A2 0.621092 0.050733 -0.181743 0.122 Uiso calc 1 . .
H H5A3 0.597016 -0.041245 -0.180053 0.122 Uiso calc 1 . .
C C7A -0.1299(5) 0.1951(2) 0.0779(2) 0.0701(10) Uani d 1 . .
H H7A1 -0.169166 0.243320 0.116042 0.105 Uiso calc 1 . .
H H7A2 -0.171080 0.144398 0.086486 0.105 Uiso calc 1 . .
H H7A3 -0.192434 0.191664 0.028849 0.105 Uiso calc 1 . .
C C8A 0.2146(5) 0.22651(19) 0.16091(18) 0.0541(8) Uani d 1 . .
C C9A 0.4050(5) 0.2035(2) 0.1704(2) 0.0637(9) Uani d 1 . .
H H9A 0.458678 0.170827 0.128259 0.076 Uiso calc 1 . .
C C10A 0.5187(7) 0.2281(3) 0.2417(3) 0.0815(12) Uani d 1 . .
H H10A 0.646125 0.211083 0.247511 0.098 Uiso calc 1 . .
C C11A 0.4406(9) 0.2779(3) 0.3036(2) 0.0942(15) Uani d 1 . .
C C12A 0.2516(9) 0.3016(3) 0.2952(3) 0.1005(15) Uani d 1 . .
H H12A 0.198292 0.334662 0.337239 0.121 Uiso calc 1 . .
C C13A 0.1417(7) 0.2764(3) 0.2247(2) 0.0800(11) Uani d 1 . .
H H13A 0.014074 0.293392 0.219469 0.096 Uiso calc 1 . .
C C5B -0.3939(6) 0.4189(2) 0.1997(3) 0.0781(11) Uani d 1 . .
H H5B1 -0.316132 0.410587 0.241635 0.117 Uiso calc 1 . .
H H5B2 -0.362202 0.379959 0.153106 0.117 Uiso calc 1 . .
H H5B3 -0.534022 0.409008 0.201844 0.117 Uiso calc 1 . .
C C4B -0.3463(5) 0.5073(2) 0.2036(2) 0.0600(8) Uani d 1 . .
C C3B -0.1030(5) 0.60085(19) 0.17747(17) 0.0491(7) Uani d 1 . .
C C6B 0.0218(5) 0.75618(19) 0.21718(18) 0.0544(8) Uani d 1 . .
C C7B -0.0680(6) 0.8261(2) 0.1948(2) 0.0736(10) Uani d 1 . .
H H7B1 0.037946 0.865664 0.193445 0.110 Uiso calc 1 . .
H H7B2 -0.150634 0.855154 0.231292 0.110 Uiso calc 1 . .
H H7B3 -0.147948 0.801636 0.145728 0.110 Uiso calc 1 . .
C C8B 0.1840(5) 0.78728(19) 0.28650(17) 0.0544(8) Uani d 1 . .
C C13B 0.2002(7) 0.8682(3) 0.3381(2) 0.0900(14) Uani d 1 . .
H H13B 0.116198 0.906477 0.329469 0.108 Uiso calc 1 . .
C C12B 0.3399(9) 0.8936(3) 0.4029(3) 0.119(2) Uani d 1 . .
H H12B 0.347492 0.948328 0.438345 0.143 Uiso calc 1 . .
C C11B 0.4662(7) 0.8387(3) 0.4147(2) 0.0940(14) Uani d 1 . .
C C10B 0.4553(6) 0.7583(3) 0.3638(2) 0.0811(11) Uani d 1 . .
H H10B 0.541883 0.720683 0.372222 0.097 Uiso calc 1 . .
C C9B 0.3147(6) 0.7332(2) 0.2996(2) 0.0699(10) Uani d 1 . .
H H9B 0.308075 0.678469 0.264329 0.084 Uiso calc 1 . .
C C2B 0.2436(5) 0.7107(2) 0.11765(19) 0.0609(8) Uani d 1 . .
C C1B 0.3273(6) 0.6394(2) 0.0626(2) 0.0734(10) Uani d 1 . .
H H1B1 0.415555 0.661491 0.036299 0.110 Uiso calc 1 . .
H H1B2 0.219721 0.601912 0.026726 0.110 Uiso calc 1 . .
H H1B3 0.400488 0.608835 0.089090 0.110 Uiso calc 1 . .
N N1A 0.1674(4) 0.26824(15) 0.04924(14) 0.0506(6) Uani d 1 . .
N N2A 0.3109(4) 0.24387(15) 0.00068(14) 0.0499(6) Uani d 1 . .
N N3A 0.4450(4) 0.12653(16) -0.07072(15) 0.0528(6) Uani d 1 . .
H H3A 0.515(5) 0.152(2) -0.0914(18) 0.051(9) Uiso d 1 . .
N N1B 0.0966(4) 0.69192(15) 0.15279(14) 0.0532(6) Uani d 1 . .
N N2B 0.0369(4) 0.60619(15) 0.13948(14) 0.0529(6) Uani d 1 . .
N N3B -0.1812(4) 0.52161(17) 0.17374(16) 0.0549(7) Uani d 1 . .
H H3B -0.117(6) 0.482(3) 0.151(2) 0.080(13) Uiso d 1 . .
O O1A 0.0081(4) 0.37406(15) 0.11807(15) 0.0726(7) Uani d 1 . .
O O2A 0.3441(5) -0.00950(15) -0.09099(17) 0.0862(8) Uani d 1 . .
O O1B 0.3065(4) 0.78560(15) 0.13218(16) 0.0791(8) Uani d 1 . .
O O2B -0.4457(4) 0.56429(18) 0.23256(19) 0.0913(9) Uani d 1 . .
S S1A 0.15994(13) 0.10508(5) 0.01356(5) 0.0586(3) Uani d 1 . .
S S1B -0.18822(13) 0.69320(5) 0.23393(6) 0.0656(3) Uani d 1 . .
C C14A 0.697(2) 0.3397(10) 0.4045(6) 0.121(3) Uani d 0.553(5) A 1
C C15A 0.7452(13) 0.3657(5) 0.4903(3) 0.113(3) Uani d 0.553(5) A 1
C C16A 0.9402(12) 0.3664(6) 0.5236(5) 0.175(4) Uani d 0.553(5) A 1
H H16A 1.032983 0.338544 0.494131 0.210 Uiso calc 0.553(5) A 1
C C17A 0.9967(13) 0.4088(7) 0.6011(5) 0.181(5) Uani d 0.553(5) A 1
H H17A 1.127142 0.409308 0.623366 0.217 Uiso calc 0.553(5) A 1
C C18A 0.8581(17) 0.4505(6) 0.6452(3) 0.172(5) Uani d 0.553(5) A 1
H H18A 0.895807 0.478825 0.696988 0.207 Uiso calc 0.553(5) A 1
C C19A 0.6630(15) 0.4497(6) 0.6119(4) 0.155(4) Uani d 0.553(5) A 1
H H19A 0.570311 0.477579 0.641375 0.185 Uiso calc 0.553(5) A 1
C C20A 0.6066(11) 0.4073(5) 0.5344(4) 0.138(4) Uani d 0.553(5) A 1
H H20A 0.476148 0.406815 0.512140 0.165 Uiso calc 0.553(5) A 1
O O3A 0.5068(13) 0.3112(7) 0.3822(5) 0.102(3) Uani d 0.553(5) A 1
O O4A 0.754(3) 0.3795(13) 0.3656(12) 0.280(10) Uani d 0.553(5) A 1
C C14C 0.799(2) 0.3142(11) 0.3741(8) 0.121(4) Uani d 0.447(5) A 2
C C15C 0.8754(14) 0.3580(5) 0.4579(4) 0.120(3) Uani d 0.447(5) A 2
C C16C 0.8530(11) 0.3003(5) 0.4941(4) 0.091(3) Uani d 0.447(5) A 2
H H16C 0.754803 0.254222 0.473476 0.110 Uiso calc 0.447(5) A 2
C C17C 0.9775(14) 0.3113(6) 0.5611(4) 0.117(4) Uani d 0.447(5) A 2
H H17C 0.962484 0.272708 0.585356 0.141 Uiso calc 0.447(5) A 2
C C18C 1.1243(15) 0.3801(7) 0.5920(4) 0.157(5) Uani d 0.447(5) A 2
H H18C 1.207516 0.387540 0.636820 0.189 Uiso calc 0.447(5) A 2
C C19C 1.1466(16) 0.4379(6) 0.5558(6) 0.176(5) Uani d 0.447(5) A 2
H H19C 1.244869 0.483887 0.576403 0.212 Uiso calc 0.447(5) A 2
C C20C 1.0222(17) 0.4268(6) 0.4887(5) 0.162(5) Uani d 0.447(5) A 2
H H20C 1.037190 0.465403 0.464522 0.194 Uiso calc 0.447(5) A 2
O O3C 0.5988(14) 0.2887(7) 0.3676(6) 0.088(3) Uani d 0.447(5) A 2
O O4C 0.825(2) 0.3587(10) 0.3401(9) 0.173(6) Uani d 0.447(5) A 2
C C14B 0.7656(13) 0.8772(6) 0.4908(5) 0.083(2) Uani d 0.661(6) B 3
C C15B 0.8793(11) 0.8962(5) 0.5669(3) 0.073(2) Uani d 0.661(6) B 3
C C16B 0.7909(7) 0.8815(4) 0.6240(5) 0.085(2) Uani d 0.661(6) B 3
H H16B 0.656588 0.860085 0.614983 0.103 Uiso calc 0.661(6) B 3
C C17B 0.9034(15) 0.8987(4) 0.6947(4) 0.095(2) Uani d 0.661(6) B 3
H H17B 0.844281 0.888860 0.732942 0.114 Uiso calc 0.661(6) B 3
C C18B 1.1042(14) 0.9306(5) 0.7082(3) 0.092(3) Uani d 0.661(6) B 3
H H18B 1.179435 0.942175 0.755513 0.110 Uiso calc 0.661(6) B 3
C C19B 1.1925(6) 0.9453(6) 0.6511(5) 0.120(3) Uani d 0.661(6) B 3
H H19B 1.326900 0.966716 0.660124 0.144 Uiso calc 0.661(6) B 3
C C20B 1.0801(13) 0.9281(6) 0.5804(4) 0.110(3) Uani d 0.661(6) B 3
H H20B 1.139211 0.937942 0.542164 0.132 Uiso calc 0.661(6) B 3
O O3B 0.5721(8) 0.8573(4) 0.4871(3) 0.0906(17) Uani d 0.661(6) B 3
O O4B 0.8318(9) 0.8830(5) 0.4386(3) 0.149(3) Uani d 0.661(6) B 3
C C14D 0.6548(19) 0.8629(9) 0.5293(7) 0.083(3) Uani d 0.339(6) B 4
C C15D 0.8356(19) 0.8907(10) 0.5852(9) 0.072(3) Uani d 0.339(6) B 4
C C16D 0.8392(18) 0.8858(10) 0.6566(11) 0.093(4) Uani d 0.339(6) B 4
H H16D 0.725040 0.863845 0.669272 0.112 Uiso calc 0.339(6) B 4
C C17D 1.013(3) 0.9138(10) 0.7091(6) 0.093(4) Uani d 0.339(6) B 4
H H17D 1.015712 0.910545 0.756882 0.112 Uiso calc 0.339(6) B 4
C C18D 1.1839(19) 0.9466(10) 0.6901(8) 0.104(5) Uani d 0.339(6) B 4
H H18D 1.300469 0.965352 0.725262 0.124 Uiso calc 0.339(6) B 4
C C19D 1.1804(18) 0.9515(11) 0.6187(11) 0.113(5) Uani d 0.339(6) B 4
H H19D 1.294556 0.973460 0.606031 0.136 Uiso calc 0.339(6) B 4
C C20D 1.006(3) 0.9235(12) 0.5662(6) 0.096(4) Uani d 0.339(6) B 4
H H20D 1.003885 0.926762 0.518420 0.115 Uiso calc 0.339(6) B 4
O O3D 0.6689(19) 0.8790(7) 0.4661(6) 0.079(3) Uani d 0.339(6) B 4
O O4D 0.5080(18) 0.8298(9) 0.5407(6) 0.139(5) Uani d 0.339(6) B 4

loop_
_atom_site_aniso_label
_atom_site_aniso_U_11
_atom_site_aniso_U_22
_atom_site_aniso_U_33
_atom_site_aniso_U_12
_atom_site_aniso_U_13
_atom_site_aniso_U_23
C1A 0.082(2) 0.0410(17) 0.081(2) 0.0079(16) 0.0187(19) 0.0279(16)
C2A 0.0599(19) 0.0410(17) 0.0619(19) 0.0019(14) 0.0021(16) 0.0213(14)
C6A 0.0518(17) 0.0407(16) 0.0654(19) -0.0048(13) 0.0018(14) 0.0252(14)
C3A 0.0515(17) 0.0377(15) 0.0538(17) -0.0053(13) -0.0075(13) 0.0176(13)
C4A 0.075(2) 0.0353(16) 0.067(2) 0.0000(15) -0.0002(17) 0.0158(14)
C5A 0.098(3) 0.045(2) 0.099(3) 0.0096(19) 0.028(2) 0.0174(19)
C7A 0.0519(19) 0.062(2) 0.097(3) -0.0067(16) 0.0034(18) 0.034(2)
C8A 0.0619(19) 0.0423(16) 0.0616(19) -0.0037(14) 0.0047(15) 0.0261(14)
C9A 0.065(2) 0.057(2) 0.072(2) -0.0024(16) -0.0038(17) 0.0322(17)
C10A 0.080(3) 0.074(3) 0.092(3) -0.016(2) -0.024(2) 0.047(2)
C11A 0.125(4) 0.093(3) 0.062(3) -0.035(3) -0.020(3) 0.042(2)
C12A 0.134(5) 0.099(4) 0.061(3) -0.004(3) 0.009(3) 0.023(2)
C13A 0.084(3) 0.082(3) 0.073(3) 0.008(2) 0.013(2) 0.027(2)
C5B 0.073(2) 0.064(2) 0.107(3) -0.0018(18) 0.020(2) 0.043(2)
C4B 0.0521(18) 0.056(2) 0.073(2) 0.0013(15) 0.0055(16) 0.0262(16)
C3B 0.0529(17) 0.0436(16) 0.0526(16) 0.0054(13) 0.0018(14) 0.0212(13)
C6B 0.0614(19) 0.0404(16) 0.0644(19) 0.0082(14) 0.0101(15) 0.0217(14)
C7B 0.090(3) 0.052(2) 0.083(2) 0.0200(18) 0.004(2) 0.0297(18)
C8B 0.0645(19) 0.0435(17) 0.0562(17) 0.0099(14) 0.0134(15) 0.0171(14)
C13B 0.109(3) 0.061(2) 0.081(3) 0.032(2) -0.011(2) 0.006(2)
C12B 0.151(5) 0.076(3) 0.089(3) 0.040(3) -0.028(3) -0.010(2)
C11B 0.104(3) 0.091(3) 0.066(2) 0.024(3) -0.011(2) 0.007(2)
C10B 0.082(3) 0.079(3) 0.077(2) 0.027(2) -0.002(2) 0.024(2)
C9B 0.077(2) 0.050(2) 0.074(2) 0.0149(17) 0.0007(18) 0.0138(17)
C2B 0.077(2) 0.0447(18) 0.066(2) 0.0031(16) 0.0133(17) 0.0249(15)
C1B 0.085(3) 0.054(2) 0.084(2) 0.0020(18) 0.032(2) 0.0234(18)
N1A 0.0557(15) 0.0389(13) 0.0590(15) -0.0014(11) 0.0023(12) 0.0229(11)
N2A 0.0564(15) 0.0360(13) 0.0583(14) 0.0016(11) 0.0047(12) 0.0199(11)
N3A 0.0611(16) 0.0358(13) 0.0615(16) 0.0002(12) 0.0074(13) 0.0189(12)
N1B 0.0659(16) 0.0385(13) 0.0576(15) 0.0036(11) 0.0121(12) 0.0196(11)
N2B 0.0680(17) 0.0386(13) 0.0544(14) 0.0030(12) 0.0096(13) 0.0200(11)
N3B 0.0613(17) 0.0411(14) 0.0644(16) 0.0038(12) 0.0119(13) 0.0210(12)
O1A 0.0828(17) 0.0490(13) 0.0951(18) 0.0128(12) 0.0308(15) 0.0305(12)
O2A 0.106(2) 0.0383(13) 0.108(2) -0.0094(13) 0.0260(17) 0.0185(13)
O1B 0.1010(19) 0.0472(14) 0.0968(19) 0.0003(13) 0.0338(15) 0.0304(13)
O2B 0.0716(17) 0.0696(18) 0.141(3) 0.0123(14) 0.0387(17) 0.0395(18)
S1A 0.0671(5) 0.0373(4) 0.0682(5) -0.0104(3) 0.0025(4) 0.0201(4)
S1B 0.0620(5) 0.0485(5) 0.0884(7) 0.0101(4) 0.0214(5) 0.0231(4)
C14A 0.124(7) 0.141(7) 0.074(6) -0.007(6) -0.023(5) 0.021(5)
C15A 0.120(7) 0.113(6) 0.078(5) -0.017(5) -0.029(5) 0.020(5)
C16A 0.181(7) 0.174(7) 0.131(6) -0.015(7) -0.035(6) 0.029(6)
C17A 0.193(10) 0.194(9) 0.106(7) -0.027(8) -0.068(7) 0.029(7)
C18A 0.220(12) 0.186(11) 0.090(7) -0.049(10) -0.044(8) 0.058(7)
C19A 0.208(11) 0.159(9) 0.089(6) -0.044(8) -0.003(7) 0.053(6)
C20A 0.188(10) 0.130(8) 0.089(6) -0.027(7) 0.001(6) 0.046(6)
O3A 0.097(6) 0.141(7) 0.063(4) -0.025(5) -0.008(4) 0.041(4)
O4A 0.241(16) 0.301(16) 0.181(14) -0.081(14) -0.011(12) -0.026(13)
C14C 0.113(8) 0.165(9) 0.072(7) -0.030(7) -0.020(6) 0.043(7)
C15C 0.143(8) 0.130(7) 0.075(6) -0.036(6) -0.035(5) 0.046(5)
C16C 0.100(6) 0.097(6) 0.072(5) 0.004(5) -0.015(5) 0.033(5)
C17C 0.145(8) 0.136(8) 0.078(6) 0.008(7) -0.018(6) 0.059(6)
C18C 0.195(11) 0.151(9) 0.113(7) -0.007(8) -0.052(8) 0.059(7)
C19C 0.221(10) 0.163(9) 0.125(8) -0.058(8) -0.062(8) 0.067(7)
C20C 0.199(10) 0.142(9) 0.126(8) -0.065(8) -0.077(8) 0.071(7)
O3C 0.087(6) 0.116(6) 0.063(5) -0.021(5) -0.014(4) 0.047(4)
O4C 0.114(8) 0.234(14) 0.110(9) -0.007(8) -0.009(7) -0.001(9)
C14B 0.079(5) 0.095(4) 0.079(5) 0.005(4) 0.006(4) 0.038(4)
C15B 0.059(4) 0.073(4) 0.083(4) -0.001(3) 0.001(3) 0.027(3)
C16B 0.088(4) 0.085(4) 0.077(5) 0.000(4) -0.010(4) 0.029(4)
C17B 0.089(6) 0.099(5) 0.086(5) -0.009(4) -0.013(4) 0.030(4)
C18B 0.085(6) 0.105(5) 0.078(4) 0.004(5) -0.004(4) 0.031(4)
C19B 0.085(5) 0.163(6) 0.092(7) -0.002(5) -0.014(5) 0.033(6)
C20B 0.082(6) 0.150(6) 0.087(5) -0.008(5) -0.009(4) 0.039(5)
O3B 0.076(3) 0.119(4) 0.062(3) 0.006(3) 0.000(3) 0.018(3)
O4B 0.100(4) 0.248(8) 0.107(4) -0.043(4) -0.012(3) 0.092(5)
C14D 0.078(6) 0.089(6) 0.078(6) 0.006(6) 0.014(6) 0.027(5)
C15D 0.078(6) 0.074(6) 0.069(6) 0.007(6) 0.002(6) 0.034(5)
C16D 0.083(7) 0.100(7) 0.089(8) -0.006(6) -0.026(7) 0.039(7)
C17D 0.085(9) 0.103(7) 0.087(6) -0.009(8) -0.011(7) 0.041(6)
C18D 0.082(8) 0.134(9) 0.082(9) 0.008(8) -0.012(8) 0.031(8)
C19D 0.088(8) 0.151(8) 0.084(9) 0.002(7) -0.019(7) 0.034(8)
C20D 0.069(8) 0.123(7) 0.085(6) 0.007(7) -0.009(6) 0.030(6)
O3D 0.069(7) 0.095(6) 0.071(6) -0.004(5) 0.003(5) 0.033(5)
O4D 0.114(8) 0.198(12) 0.100(8) -0.038(8) 0.002(6) 0.062(8)

loop_
_atom_type_symbol
_atom_type_description
_atom_type_scat_dispersion_real
_atom_type_scat_dispersion_imag
_atom_type_scat_source
C C 0.0033 0.0016 'International Tables Vol C Tables 4.2.6.8 and 6.1.1.4'
H H 0.0000 0.0000 'International Tables Vol C Tables 4.2.6.8 and 6.1.1.4'
N N 0.0061 0.0033 'International Tables Vol C Tables 4.2.6.8 and 6.1.1.4'
O O 0.0106 0.0060 'International Tables Vol C Tables 4.2.6.8 and 6.1.1.4'
S S 0.1246 0.1234 'International Tables Vol C Tables 4.2.6.8 and 6.1.1.4'

loop_
_geom_angle_atom_site_label_1
_geom_angle_atom_site_label_2
_geom_angle_atom_site_label_3
_geom_angle
C2A C1A H1A1 109.5
C2A C1A H1A2 109.5
H1A1 C1A H1A2 109.5
C2A C1A H1A3 109.5
H1A1 C1A H1A3 109.5
H1A2 C1A H1A3 109.5
O1A C2A N1A 120.5(3)
O1A C2A C1A 121.6(3)
N1A C2A C1A 117.9(3)
N1A C6A C7A 112.8(3)
N1A C6A C8A 108.2(2)
C7A C6A C8A 115.0(3)
N1A C6A S1A 101.4(2)
C7A C6A S1A 106.6(2)
C8A C6A S1A 112.1(2)
N2A C3A N3A 119.0(3)
N2A C3A S1A 118.5(2)
N3A C3A S1A 122.5(2)
O2A C4A N3A 121.1(3)
O2A C4A C5A 124.0(3)
N3A C4A C5A 114.8(3)
C4A C5A H5A1 109.5
C4A C5A H5A2 109.5
H5A1 C5A H5A2 109.5
C4A C5A H5A3 109.5
H5A1 C5A H5A3 109.5
H5A2 C5A H5A3 109.5
C6A C7A H7A1 109.5
C6A C7A H7A2 109.5
H7A1 C7A H7A2 109.5
C6A C7A H7A3 109.5
H7A1 C7A H7A3 109.5
H7A2 C7A H7A3 109.5
C9A C8A C13A 117.6(3)
C9A C8A C6A 121.0(3)
C13A C8A C6A 121.1(3)
C8A C9A C10A 121.2(4)
C8A C9A H9A 119.4
C10A C9A H9A 119.4
C11A C10A C9A 119.2(4)
C11A C10A H10A 120.4
C9A C10A H10A 120.4
C12A C11A C10A 120.3(4)
C12A C11A O3A 104.9(6)
C10A C11A O3A 134.7(6)
C12A C11A O3C 136.1(6)
C10A C11A O3C 103.5(6)
C13A C12A C11A 119.7(5)
C13A C12A H12A 120.2
C11A C12A H12A 120.2
C12A C13A C8A 121.9(4)
C12A C13A H13A 119.0
C8A C13A H13A 119.0
C4B C5B H5B1 109.5
C4B C5B H5B2 109.5
H5B1 C5B H5B2 109.5
C4B C5B H5B3 109.5
H5B1 C5B H5B3 109.5
H5B2 C5B H5B3 109.5
O2B C4B N3B 121.3(3)
O2B C4B C5B 122.8(3)
N3B C4B C5B 115.8(3)
N2B C3B N3B 119.3(3)
N2B C3B S1B 119.1(2)
N3B C3B S1B 121.5(2)
N1B C6B C8B 110.0(2)
N1B C6B C7B 112.3(3)
C8B C6B C7B 114.9(3)
N1B C6B S1B 102.0(2)
C8B C6B S1B 110.0(2)
C7B C6B S1B 106.8(2)
C6B C7B H7B1 109.5
C6B C7B H7B2 109.5
H7B1 C7B H7B2 109.5
C6B C7B H7B3 109.5
H7B1 C7B H7B3 109.5
H7B2 C7B H7B3 109.5
C13B C8B C9B 118.3(3)
C13B C8B C6B 121.5(3)
C9B C8B C6B 120.2(3)
C8B C13B C12B 120.7(4)
C8B C13B H13B 119.6
C12B C13B H13B 119.6
C11B C12B C13B 119.8(4)
C11B C12B H12B 120.1
C13B C12B H12B 120.1
C12B C11B C10B 120.7(4)
C12B C11B O3B 118.9(4)
C10B C11B O3B 118.4(5)
C12B C11B O3D 116.0(6)
C10B C11B O3D 118.4(6)
C11B C10B C9B 119.1(4)
C11B C10B H10B 120.4
C9B C10B H10B 120.4
C8B C9B C10B 121.4(3)
C8B C9B H9B 119.3
C10B C9B H9B 119.3
O1B C2B N1B 119.7(3)
O1B C2B C1B 122.1(3)
N1B C2B C1B 118.2(3)
C2B C1B H1B1 109.5
C2B C1B H1B2 109.5
H1B1 C1B H1B2 109.5
C2B C1B H1B3 109.5
H1B1 C1B H1B3 109.5
H1B2 C1B H1B3 109.5
C2A N1A N2A 118.7(2)
C2A N1A C6A 124.3(3)
N2A N1A C6A 116.3(2)
C3A N2A N1A 110.0(2)
C4A N3A C3A 125.3(3)
C4A N3A H3A 109(2)
C3A N3A H3A 125(2)
C2B N1B N2B 118.8(3)
C2B N1B C6B 123.3(3)
N2B N1B C6B 116.6(2)
C3B N2B N1B 109.9(2)
C4B N3B C3B 124.4(3)
C4B N3B H3B 122(3)
C3B N3B H3B 114(3)
C3A S1A C6A 89.90(14)
C3B S1B C6B 89.66(14)
O4A C14A O3A 110.2(13)
O4A C14A C15A 126.8(15)
O3A C14A C15A 109.7(10)
C16A C15A C20A 120.0
C16A C15A C14A 119.7(7)
C20A C15A C14A 118.4(8)
C15A C16A C17A 120.0
C15A C16A H16A 120.0
C17A C16A H16A 120.0
C18A C17A C16A 120.0
C18A C17A H17A 120.0
C16A C17A H17A 120.0
C17A C18A C19A 120.0
C17A C18A H18A 120.0
C19A C18A H18A 120.0
C20A C19A C18A 120.0
C20A C19A H19A 120.0
C18A C19A H19A 120.0
C19A C20A C15A 120.0
C19A C20A H20A 120.0
C15A C20A H20A 120.0
C14A O3A C11A 117.1(8)
O4C C14C O3C 111.6(14)
O4C C14C C15C 111.8(14)
O3C C14C C15C 107.0(12)
C16C C15C C20C 120.0
C16C C15C C14C 109.1(8)
C20C C15C C14C 125.1(7)
C15C C16C C17C 120.0
C15C C16C H16C 120.0
C17C C16C H16C 120.0
C16C C17C C18C 120.0
C16C C17C H17C 120.0
C18C C17C H17C 120.0
C17C C18C C19C 120.0
C17C C18C H18C 120.0
C19C C18C H18C 120.0
C20C C19C C18C 120.0
C20C C19C H19C 120.0
C18C C19C H19C 120.0
C19C C20C C15C 120.0
C19C C20C H20C 120.0
C15C C20C H20C 120.0
C14C O3C C11A 127.5(9)
O4B C14B O3B 121.2(8)
O4B C14B C15B 125.6(8)
O3B C14B C15B 113.1(7)
C16B C15B C20B 120.0
C16B C15B C14B 121.5(8)
C20B C15B C14B 118.5(8)
C17B C16B C15B 120.0
C17B C16B H16B 120.0
C15B C16B H16B 120.0
C16B C17B C18B 120.0
C16B C17B H17B 120.0
C18B C17B H17B 120.0
C19B C18B C17B 120.0
C19B C18B H18B 120.0
C17B C18B H18B 120.0
C18B C19B C20B 120.0
C18B C19B H19B 120.0
C20B C19B H19B 120.0
C19B C20B C15B 120.0
C19B C20B H20B 120.0
C15B C20B H20B 120.0
C14B O3B C11B 112.7(7)
O4D C14D O3D 124.1(14)
O4D C14D C15D 121.6(14)
O3D C14D C15D 114.3(13)
C16D C15D C20D 120.0
C16D C15D C14D 121.3(16)
C20D C15D C14D 118.7(16)
C17D C16D C15D 120.0
C17D C16D H16D 120.0
C15D C16D H16D 120.0
C16D C17D C18D 120.0
C16D C17D H17D 120.0
C18D C17D H17D 120.0
C19D C18D C17D 120.0
C19D C18D H18D 120.0
C17D C18D H18D 120.0
C18D C19D C20D 120.0
C18D C19D H19D 120.0
C20D C19D H19D 120.0
C19D C20D C15D 120.0
C19D C20D H20D 120.0
C15D C20D H20D 120.0
C14D O3D C11B 104.3(10)

loop_
_geom_bond_atom_site_label_1
_geom_bond_atom_site_label_2
_geom_bond_distance
C1A C2A 1.499(5)
C1A H1A1 0.9600
C1A H1A2 0.9600
C1A H1A3 0.9600
C2A O1A 1.236(4)
C2A N1A 1.341(4)
C6A N1A 1.503(4)
C6A C7A 1.512(5)
C6A C8A 1.533(4)
C6A S1A 1.844(3)
C3A N2A 1.282(4)
C3A N3A 1.373(4)
C3A S1A 1.740(3)
C4A O2A 1.212(4)
C4A N3A 1.366(4)
C4A C5A 1.485(5)
C5A H5A1 0.9600
C5A H5A2 0.9600
C5A H5A3 0.9600
C7A H7A1 0.9600
C7A H7A2 0.9600
C7A H7A3 0.9600
C8A C9A 1.376(5)
C8A C13A 1.382(5)
C9A C10A 1.389(5)
C9A H9A 0.9300
C10A C11A 1.374(7)
C10A H10A 0.9300
C11A C12A 1.369(7)
C11A O3A 1.407(10)
C11A O3C 1.473(11)
C12A C13A 1.364(6)
C12A H12A 0.9300
C13A H13A 0.9300
C5B C4B 1.487(5)
C5B H5B1 0.9600
C5B H5B2 0.9600
C5B H5B3 0.9600
C4B O2B 1.216(4)
C4B N3B 1.357(4)
C3B N2B 1.275(4)
C3B N3B 1.387(4)
C3B S1B 1.735(3)
C6B N1B 1.492(4)
C6B C8B 1.525(5)
C6B C7B 1.525(4)
C6B S1B 1.849(3)
C7B H7B1 0.9600
C7B H7B2 0.9600
C7B H7B3 0.9600
C8B C13B 1.368(5)
C8B C9B 1.372(5)
C13B C12B 1.380(6)
C13B H13B 0.9300
C12B C11B 1.355(6)
C12B H12B 0.9300
C11B C10B 1.360(6)
C11B O3B 1.396(7)
C11B O3D 1.551(13)
C10B C9B 1.376(5)
C10B H10B 0.9300
C9B H9B 0.9300
C2B O1B 1.236(4)
C2B N1B 1.344(4)
C2B C1B 1.488(5)
C1B H1B1 0.9600
C1B H1B2 0.9600
C1B H1B3 0.9600
N1A N2A 1.400(4)
N3A H3A 0.84(3)
N1B N2B 1.408(3)
N3B H3B 0.85(4)
C14A O4A 1.239(16)
C14A O3A 1.312(13)
C14A C15A 1.526(11)
C15A C16A 1.3900
C15A C20A 1.3900
C16A C17A 1.3900
C16A H16A 0.9300
C17A C18A 1.3900
C17A H17A 0.9300
C18A C19A 1.3900
C18A H18A 0.9300
C19A C20A 1.3900
C19A H19A 0.9300
C20A H20A 0.9300
C14C O4C 1.171(15)
C14C O3C 1.370(15)
C14C C15C 1.517(13)
C15C C16C 1.3900
C15C C20C 1.3900
C16C C17C 1.3900
C16C H16C 0.9300
C17C C18C 1.3900
C17C H17C 0.9300
C18C C19C 1.3900
C18C H18C 0.9300
C19C C20C 1.3900
C19C H19C 0.9300
C20C H20C 0.9300
C14B O4B 1.170(9)
C14B O3B 1.318(9)
C14B C15B 1.476(9)
C15B C16B 1.3900
C15B C20B 1.3900
C16B C17B 1.3900
C16B H16B 0.9300
C17B C18B 1.3900
C17B H17B 0.9300
C18B C19B 1.3900
C18B H18B 0.9300
C19B C20B 1.3900
C19B H19B 0.9300
C20B H20B 0.9300
C14D O4D 1.190(13)
C14D O3D 1.336(13)
C14D C15D 1.456(13)
C15D C16D 1.3900
C15D C20D 1.3900
C16D C17D 1.3900
C16D H16D 0.9300
C17D C18D 1.3900
C17D H17D 0.9300
C18D C19D 1.3900
C18D H18D 0.9300
C19D C20D 1.3900
C19D H19D 0.9300
C20D H20D 0.9300

loop_
_geom_hbond_atom_site_label_D
_geom_hbond_atom_site_label_H
_geom_hbond_atom_site_label_A
_geom_hbond_site_symmetry_A
_geom_hbond_distance_DH
_geom_hbond_distance_HA
_geom_hbond_distance_DA
_geom_hbond_angle_DHA
_geom_hbond_publ_flag
N3A H3A O1B 2_665 0.84(4) 1.96(3) 2.792(4) 175(3) yes
N3B H3B O1A . 0.84(4) 1.99(5) 2.801(4) 163(4) yes
C5A H5A2 O1B 2_665 0.96 2.59 3.226(5) 124 yes
C7A H7A2 O2A 2_555 0.96 2.54 3.482(5) 168 yes
C9B H9B O2B 1_655 0.93 2.58 3.303(5) 135 yes
C5B H5B1 O4A 1_455 0.96 2.59 3.50(2) 158 yes
C5B H5B1 O4C 1_455 0.96 2.45 3.395(17) 166 yes
C12A H12A O4C 1_455 0.93 2.580 3.211(15) 125 yes
C17B H17B Cg2 2_666 0.93 2.91 3.664(8) 139 yes
C17C H17C Cg6 2_666 0.93 2.98 3.776(10) 145 yes
C20C H20C Cg3 2_766 0.93 2.64 3.521(11) 159 yes

loop_
_geom_torsion_atom_site_label_1
_geom_torsion_atom_site_label_2
_geom_torsion_atom_site_label_3
_geom_torsion_atom_site_label_4
_geom_torsion
N1A C6A C8A C9A -80.2(3)
C7A C6A C8A C9A 152.7(3)
S1A C6A C8A C9A 30.8(3)
N1A C6A C8A C13A 94.1(4)
C7A C6A C8A C13A -33.0(4)
S1A C6A C8A C13A -155.0(3)
C13A C8A C9A C10A 1.2(5)
C6A C8A C9A C10A 175.7(3)
C8A C9A C10A C11A -1.4(6)
C9A C10A C11A C12A 1.2(6)
C9A C10A C11A O3A 177.2(7)
C9A C10A C11A O3C 178.7(5)
C10A C11A C12A C13A -0.8(7)
O3A C11A C12A C13A -177.9(6)
O3C C11A C12A C13A -177.4(7)
C11A C12A C13A C8A 0.7(7)
C9A C8A C13A C12A -0.9(6)
C6A C8A C13A C12A -175.4(4)
N1B C6B C8B C13B 148.5(4)
C7B C6B C8B C13B 20.6(5)
S1B C6B C8B C13B -100.0(4)
N1B C6B C8B C9B -33.4(4)
C7B C6B C8B C9B -161.2(3)
S1B C6B C8B C9B 78.1(4)
C9B C8B C13B C12B -2.2(7)
C6B C8B C13B C12B 175.9(5)
C8B C13B C12B C11B 1.7(9)
C13B C12B C11B C10B -0.7(10)
C13B C12B C11B O3B -164.8(6)
C13B C12B C11B O3D 154.3(7)
C12B C11B C10B C9B 0.3(8)
O3B C11B C10B C9B 164.5(5)
O3D C11B C10B C9B -154.2(6)
C13B C8B C9B C10B 1.8(6)
C6B C8B C9B C10B -176.4(4)
C11B C10B C9B C8B -0.8(7)
O1A C2A N1A N2A -175.8(3)
C1A C2A N1A N2A 5.0(4)
O1A C2A N1A C6A -5.8(5)
C1A C2A N1A C6A 175.1(3)
C7A C6A N1A C2A 55.1(4)
C8A C6A N1A C2A -73.2(4)
S1A C6A N1A C2A 168.7(2)
C7A C6A N1A N2A -134.7(3)
C8A C6A N1A N2A 97.0(3)
S1A C6A N1A N2A -21.0(3)
N3A C3A N2A N1A 178.5(2)
S1A C3A N2A N1A -1.5(3)
C2A N1A N2A C3A -173.3(3)
C6A N1A N2A C3A 15.9(3)
O2A C4A N3A C3A 3.5(5)
C5A C4A N3A C3A -175.3(3)
N2A C3A N3A C4A -175.4(3)
S1A C3A N3A C4A 4.6(4)
O1B C2B N1B N2B -175.6(3)
C1B C2B N1B N2B 3.8(5)
O1B C2B N1B C6B -8.8(5)
C1B C2B N1B C6B 170.5(3)
C8B C6B N1B C2B -67.7(4)
C7B C6B N1B C2B 61.6(4)
S1B C6B N1B C2B 175.6(3)
C8B C6B N1B N2B 99.4(3)
C7B C6B N1B N2B -131.4(3)
S1B C6B N1B N2B -17.4(3)
N3B C3B N2B N1B -178.7(3)
S1B C3B N2B N1B 0.3(3)
C2B N1B N2B C3B 179.9(3)
C6B N1B N2B C3B 12.3(4)
O2B C4B N3B C3B 4.4(5)
C5B C4B N3B C3B -174.5(3)
N2B C3B N3B C4B -171.1(3)
S1B C3B N3B C4B 10.0(4)
N2A C3A S1A C6A -9.6(2)
N3A C3A S1A C6A 170.4(3)
N1A C6A S1A C3A 15.58(19)
C7A C6A S1A C3A 133.8(2)
C8A C6A S1A C3A -99.6(2)
N2B C3B S1B C6B -9.2(3)
N3B C3B S1B C6B 169.8(3)
N1B C6B S1B C3B 13.5(2)
C8B C6B S1B C3B -103.2(2)
C7B C6B S1B C3B 131.5(2)
O4A C14A C15A C16A -68(2)
O3A C14A C15A C16A 155.3(9)
O4A C14A C15A C20A 96(2)
O3A C14A C15A C20A -40.2(14)
C20A C15A C16A C17A 0.0
C14A C15A C16A C17A 164.3(10)
C15A C16A C17A C18A 0.0
C16A C17A C18A C19A 0.0
C17A C18A C19A C20A 0.0
C18A C19A C20A C15A 0.0
C16A C15A C20A C19A 0.0
C14A C15A C20A C19A -164.5(9)
O4A C14A O3A C11A 41(2)
C15A C14A O3A C11A -174.9(9)
C12A C11A O3A C14A -143.6(10)
C10A C11A O3A C14A 40.0(14)
O4C C14C C15C C16C -175.6(14)
O3C C14C C15C C16C 61.9(14)
O4C C14C C15C C20C -23(2)
O3C C14C C15C C20C -145.4(9)
C20C C15C C16C C17C 0.0
C14C C15C C16C C17C 154.3(10)
C15C C16C C17C C18C 0.0
C16C C17C C18C C19C 0.0
C17C C18C C19C C20C 0.0
C18C C19C C20C C15C 0.0
C16C C15C C20C C19C 0.0
C14C C15C C20C C19C -149.9(12)
O4C C14C O3C C11A 29(2)
C15C C14C O3C C11A 151.5(11)
C12A C11A O3C C14C -132.4(13)
C10A C11A O3C C14C 50.7(15)
O4B C14B C15B C16B -175.2(9)
O3B C14B C15B C16B 8.9(10)
O4B C14B C15B C20B 3.8(13)
O3B C14B C15B C20B -172.2(6)
C20B C15B C16B C17B 0.0
C14B C15B C16B C17B 178.9(8)
C15B C16B C17B C18B 0.0
C16B C17B C18B C19B 0.0
C17B C18B C19B C20B 0.0
C18B C19B C20B C15B 0.0
C16B C15B C20B C19B 0.0
C14B C15B C20B C19B -178.9(7)
O4B C14B O3B C11B 4.4(12)
C15B C14B O3B C11B -179.4(6)
C12B C11B O3B C14B -110.0(7)
C10B C11B O3B C14B 85.6(8)
O4D C14D C15D C16D -5(2)
O3D C14D C15D C16D 173.9(11)
O4D C14D C15D C20D 175.6(14)
O3D C14D C15D C20D -5.3(17)
C20D C15D C16D C17D 0.0
C14D C15D C16D C17D -179.2(15)
C15D C16D C17D C18D 0.0
C16D C17D C18D C19D 0.0
C17D C18D C19D C20D 0.0
C18D C19D C20D C15D 0.0
C16D C15D C20D C19D 0.0
C14D C15D C20D C19D 179.2(15)
O4D C14D O3D C11B -4.6(19)
C15D C14D O3D C11B 176.4(11)
C12B C11B O3D C14D 110.4(10)
C10B C11B O3D C14D -94.0(10)

_cod_database_fobs_code 2243081
